data_7716794
loop_
_publ_author_name
'Chauhan, Chetan'
'Tanuj, ?'
'Kumar, Rajesh'
'Kumar, Jitendra'
'Sharma, Subhash'
'Benmansour, Samia'
'Kumar, Santosh'

_publ_section_title
;
 Synthesis, structural characterization, DFT and molecular dynamics
 simulations of dinuclear (&#x3bc;-hydroxo)-bridged triethanolamine
 copper(II) complexes: efficient candidates towards visible light-mediated
 photo-Fenton degradation of organic dyes.
;
_journal_issue 32
_journal_name_full 'Dalton transactions (Cambridge, England : 2003)'
_journal_page_first 13638
_journal_page_last 13661
_journal_paper_doi 10.1039/d4dt01463d
_journal_volume 53
_journal_year 2024
_chemical_formula_moiety 'C26 H36 Cl2 Cu2 N2 O10, 2(H2 O)'
_chemical_formula_sum 'C26 H40 Cl2 Cu2 N2 O12'
_chemical_formula_weight 770.58
_space_group_crystal_system triclinic
_space_group_IT_number 2
_space_group_name_Hall '-P 1'
_space_group_name_H-M_alt 'P -1'
_atom_sites_solution_hydrogens mixed
_atom_sites_solution_primary dual
_audit_creation_date 2024-06-11
_audit_creation_method
;
Olex2 1.5
(compiled 2022.04.07 svn.rca3783a0 for OlexSys, GUI svn.r6498)
;
_audit_update_record
;
2024-06-11 deposited with the CCDC.	2024-07-19 downloaded from the CCDC.
;
_cell_angle_alpha 74.462(4)
_cell_angle_beta 88.045(4)
_cell_angle_gamma 71.119(4)
_cell_formula_units_Z 1
_cell_length_a 7.4656(4)
_cell_length_b 7.9965(4)
_cell_length_c 14.2307(5)
_cell_measurement_reflns_used 4497
_cell_measurement_temperature 120.00(10)
_cell_measurement_theta_max 66.4470
_cell_measurement_theta_min 5.9850
_cell_volume 773.17(7)
_computing_cell_refinement 'CrysAlisPro 1.171.42.49 (Rigaku OD, 2022)'
_computing_data_collection 'CrysAlisPro 1.171.42.49 (Rigaku OD, 2022)'
_computing_data_reduction 'CrysAlisPro 1.171.42.49 (Rigaku OD, 2022)'
_computing_molecular_graphics 'Olex2 1.5 (Dolomanov et al., 2009)'
_computing_publication_material 'Olex2 1.5 (Dolomanov et al., 2009)'
_computing_structure_refinement 'SHELXL 2018/3 (Sheldrick, 2015)'
_computing_structure_solution 'SHELXT  (Sheldrick, 2015)'
_diffrn_ambient_environment N~2~
_diffrn_ambient_temperature 120.00(10)
_diffrn_detector 'Hybrid Pixel Array Detector'
_diffrn_detector_area_resol_mean 10.0000
_diffrn_detector_type HyPix
_diffrn_measured_fraction_theta_full 0.993
_diffrn_measured_fraction_theta_max 0.993
_diffrn_measurement_details
;
List of Runs (angles in degrees, time in seconds):

  # Type    Start    End  Width  t~exp~   \w     \q     \k     \f   Frames
#--------------------------------------------------------------------------
  1  \w    -65.00 -32.00   0.50    0.10    -- -103.00  61.00 150.00   66
  2  \w    -63.00 -30.00   0.50    0.10    -- -103.00  61.00 120.00   66
  3  \w    -63.00 -30.00   0.50    0.10    -- -103.00  61.00 -60.00   66
  4  \w    -25.00  25.00   0.50    0.05    --  -46.98  47.00 -51.00  100
  5  \w    -13.00  12.00   0.50    0.05    --  -46.98  19.00-180.00   50
  6  \w    -25.00  22.00   0.50    0.05    --   46.98 -19.00   0.00   94
  7  \w    -25.00  39.00   0.50    0.05    --   46.98 -77.00 -30.00  128
  8  \w     -1.00  42.00   0.50    0.05    --   46.98 -47.00 159.00   86
  9  \w    100.00 137.00   0.50    0.10    --  106.08 125.00 120.00   74
 10  \w    148.00 174.00   0.50    0.10    --  106.08 125.00 120.00   52
 11  \w     42.00  75.00   0.50    0.10    --  106.08 -61.00 -60.00   66
 12  \w     73.00 125.00   0.50    0.10    --  106.08 -77.00  30.00  104
 13  \w     34.00  60.00   0.50    0.10    --  106.08 -77.00  30.00   52
 14  \w    101.00 127.00   0.50    0.10    --  106.08  47.00 -51.00   52
 15  \w    128.00 156.00   0.50    0.10    --  106.08  47.00 -51.00   56
 16  \w    102.00 152.00   0.50    0.10    --  106.08  45.00-120.00  100
 17  \w    127.00 177.00   0.50    0.10    --  106.08  61.00-150.00  100
 18  \w     91.00 123.00   0.50    0.10    --  106.08  61.00-150.00   64
 19  \w     36.00  94.00   0.50    0.05    --   46.98  47.00 -51.00  116
 20  \w    111.00 136.00   0.50    0.10    --  106.08  15.00  90.00   50
 21  \w    140.00 178.00   0.50    0.10    --  106.08  15.00  90.00   76
 22  \w    108.00 167.00   0.50    0.10    --  106.08   0.00  30.00  118
 23  \w     77.00 103.00   0.50    0.10    --  106.08 -95.00-120.00   52
 24  \w     83.00 112.00   0.50    0.10    --  106.08-125.00-180.00   58
 25  \w     73.00 107.00   0.50    0.10    --  106.08-125.00-150.00   68
 26  \w     44.00  69.00   0.50    0.10    --  106.08-125.00-150.00   50
 27  \w     52.00  77.00   0.50    0.05    --   46.98-125.00-180.00   50
 28  \w     36.00 102.00   0.50    0.10    --  106.08 -95.00-150.00  132
 29  \w     77.00 103.00   0.50    0.10    --  106.08 -95.00 -30.00   52
 30  \w     37.00  75.00   0.50    0.10    --  106.08 -95.00 -30.00   76
 31  \w     34.00  64.00   0.50    0.10    --  106.08 -95.00  30.00   60
 32  \w     68.00 103.00   0.50    0.10    --  106.08 -95.00  30.00   70
 33  \w    -91.00 -44.00   0.50    0.05    --  -46.98 125.00 120.00   94
 34  \w    -93.00 -49.00   0.50    0.10    -- -103.00 125.00-150.00   88
 35  \w   -115.00 -35.00   0.50    0.05    --  -46.98 -47.00 159.00  160
 36  \w   -173.00 -90.00   0.50    0.10    -- -103.00 -47.00 159.00  166
;
_diffrn_measurement_device 'four-circle diffractometer'
_diffrn_measurement_device_type 'XtaLAB Synergy R, DW system, HyPix'
_diffrn_measurement_method '\w scans'
_diffrn_orient_matrix_type 'CrysAlisPro convention (1999,Acta A55,543-557)'
_diffrn_orient_matrix_UB_11 0.1820812000
_diffrn_orient_matrix_UB_12 -0.1110844000
_diffrn_orient_matrix_UB_13 -0.0388717000
_diffrn_orient_matrix_UB_21 -0.1180320000
_diffrn_orient_matrix_UB_22 -0.0781567000
_diffrn_orient_matrix_UB_23 -0.0523714000
_diffrn_orient_matrix_UB_31 -0.0252284000
_diffrn_orient_matrix_UB_32 0.1622047000
_diffrn_orient_matrix_UB_33 -0.0917265000
_diffrn_radiation_monochromator mirror
_diffrn_radiation_probe x-ray
_diffrn_radiation_type 'Cu K\a'
_diffrn_radiation_wavelength 1.54184
_diffrn_reflns_av_R_equivalents 0.0512
_diffrn_reflns_av_unetI/netI 0.0522
_diffrn_reflns_Laue_measured_fraction_full 0.993
_diffrn_reflns_Laue_measured_fraction_max 0.993
_diffrn_reflns_limit_h_max 8
_diffrn_reflns_limit_h_min -8
_diffrn_reflns_limit_k_max 9
_diffrn_reflns_limit_k_min -9
_diffrn_reflns_limit_l_max 16
_diffrn_reflns_limit_l_min -16
_diffrn_reflns_number 6947
_diffrn_reflns_point_group_measured_fraction_full 0.993
_diffrn_reflns_point_group_measured_fraction_max 0.993
_diffrn_reflns_theta_full 66.744
_diffrn_reflns_theta_max 66.744
_diffrn_reflns_theta_min 3.229
_diffrn_source 'Rotating-anode X-ray tube'
_diffrn_source_type 'Rigaku (Cu) X-ray Source'
_exptl_absorpt_coefficient_mu 3.851
_exptl_absorpt_correction_T_max 1.00000
_exptl_absorpt_correction_T_min 0.53054
_exptl_absorpt_correction_type multi-scan
_exptl_absorpt_process_details
;
CrysAlisPro 1.171.42.49 (Rigaku Oxford Diffraction, 2022)
Empirical absorption correction using spherical harmonics,
implemented in SCALE3 ABSPACK scaling algorithm.
;
_exptl_crystal_colour green
_exptl_crystal_colour_primary green
_exptl_crystal_density_diffrn 1.655
_exptl_crystal_description prism
_exptl_crystal_F_000 398
_exptl_crystal_size_max 0.2
_exptl_crystal_size_mid 0.08
_exptl_crystal_size_min 0.04
_refine_diff_density_max 1.221
_refine_diff_density_min -0.799
_refine_diff_density_rms 0.169
_refine_ls_extinction_method none
_refine_ls_goodness_of_fit_ref 1.053
_refine_ls_hydrogen_treatment constr
_refine_ls_matrix_type full
_refine_ls_number_parameters 204
_refine_ls_number_reflns 2714
_refine_ls_number_restraints 0
_refine_ls_restrained_S_all 1.053
_refine_ls_R_factor_all 0.0537
_refine_ls_R_factor_gt 0.0493
_refine_ls_shift/su_max 0.000
_refine_ls_shift/su_mean 0.000
_refine_ls_structure_factor_coef Fsqd
_refine_ls_weighting_details 'w=1/[\s^2^(Fo^2^)+(0.1014P)^2^] where P=(Fo^2^+2Fc^2^)/3'
_refine_ls_weighting_scheme calc
_refine_ls_wR_factor_gt 0.1241
_refine_ls_wR_factor_ref 0.1334
_reflns_Friedel_coverage 0.000
_reflns_number_gt 2424
_reflns_number_total 2714
_reflns_threshold_expression 'I > 2\s(I)'
_cod_data_source_file d4dt01463d2.cif
_cod_data_source_block crys505a
_cod_depositor_comments 'Adding full bibliography for 7716793--7716795.cif.'
_cod_original_cell_volume 773.18(7)
_cod_database_code 7716794
_shelx_shelxl_version_number 2018/3
_chemical_oxdiff_formula 'C11 H10 N O'
_shelx_space_group_comment
;
The symmetry employed for this shelxl refinement is uniquely defined
by the following loop, which should always be used as a source of
symmetry information in preference to the above space-group names.
They are only intended as comments.
;
_shelx_estimated_absorpt_t_max 0.861
_shelx_estimated_absorpt_t_min 0.513
_olex2_refinement_description
;
1. Fixed Uiso
 At 1.2 times of:
  All C(H) groups, All C(H,H) groups
 At 1.5 times of:
  All O(H) groups, All O(H,H) groups
2.a Free rotating group:
 O1W(H1WA,H1WB)
2.b Secondary CH2 refined with riding coordinates:
 C15(H15A,H15B), C11(H11A,H11B), C12(H12A,H12B), C16(H16A,H16B), C13(H13A,
 H13B), C14(H14A,H14B)
2.c Aromatic/amide H refined with riding coordinates:
 C3(H3), C4(H4), C7(H7), C6(H6)
2.d Idealised tetrahedral OH refined as rotating group:
 O16(H16), O14(H14)
;
_olex2_submission_original_sample_id C-TEA
_olex2_submission_special_instructions 'No special instructions were received'
_oxdiff_exptl_absorpt_empirical_details
;
Empirical correction (ABSPACK) includes:
- Absorption correction using spherical harmonics
- Frame scaling
;
_oxdiff_exptl_absorpt_empirical_full_max 2.308
_oxdiff_exptl_absorpt_empirical_full_min 0.363

loop_
_space_group_symop_operation_xyz
'x, y, z'
'-x, -y, -z'

loop_
_atom_site_label
_atom_site_type_symbol
_atom_site_fract_x
_atom_site_fract_y
_atom_site_fract_z
_atom_site_U_iso_or_equiv
_atom_site_adp_type
_atom_site_occupancy
_atom_site_site_symmetry_order
_atom_site_calc_flag
_atom_site_refinement_flags_posn
_atom_site_refinement_flags_adp
_atom_site_refinement_flags_occupancy
_atom_site_disorder_assembly
_atom_site_disorder_group
Cu1 Cu 0.49781(5) 0.44215(5) 0.60599(2) 0.01416(19) Uani 1 1 d . . . . .
Cl5 Cl -0.26262(11) 0.82026(10) 1.03001(5) 0.0297(2) Uani 1 1 d . . . . .
O11 O 0.3532(3) 0.6425(3) 0.49768(13) 0.0163(4) Uani 1 1 d . . . . .
O1 O 0.3474(3) 0.5355(3) 0.70784(13) 0.0187(4) Uani 1 1 d . . . . .
O16 O 0.7236(3) 0.7263(3) 0.39204(14) 0.0209(4) Uani 1 1 d . . . . .
H16 H 0.790089 0.728687 0.437796 0.031 Uiso 1 1 calc R U . . .
O14 O 0.2237(3) 0.5021(3) 0.32740(13) 0.0196(4) Uani 1 1 d . . . . .
H14 H 0.305849 0.451916 0.292808 0.029 Uiso 1 1 calc R U . . .
O2 O 0.5237(3) 0.6514(3) 0.78016(15) 0.0244(5) Uani 1 1 d . . . . .
N11 N 0.3607(3) 0.8165(3) 0.30751(15) 0.0155(5) Uani 1 1 d . . . . .
C3 C 0.0447(4) 0.6406(4) 0.82086(19) 0.0187(6) Uani 1 1 d . . . . .
H3 H 0.027617 0.593212 0.768571 0.022 Uiso 1 1 calc R U . . .
C2 C 0.2168(4) 0.6651(4) 0.83483(18) 0.0170(6) Uani 1 1 d . . . . .
C15 C 0.5031(4) 0.8995(4) 0.25828(19) 0.0182(6) Uani 1 1 d . . . . .
H15A H 0.436504 1.025726 0.217943 0.022 Uiso 1 1 calc R U . . .
H15B H 0.572935 0.826929 0.214141 0.022 Uiso 1 1 calc R U . . .
C11 C 0.3192(4) 0.8344(4) 0.47991(19) 0.0179(6) Uani 1 1 d . . . . .
H11A H 0.437972 0.857601 0.491340 0.022 Uiso 1 1 calc R U . . .
H11B H 0.224467 0.884990 0.524090 0.022 Uiso 1 1 calc R U . . .
C12 C 0.2446(4) 0.9246(4) 0.37304(19) 0.0189(6) Uani 1 1 d . . . . .
H12A H 0.110583 0.931534 0.366554 0.023 Uiso 1 1 calc R U . . .
H12B H 0.249941 1.051287 0.352868 0.023 Uiso 1 1 calc R U . . .
C16 C 0.6430(4) 0.9060(4) 0.33053(19) 0.0192(6) Uani 1 1 d . . . . .
H16A H 0.743161 0.949841 0.295569 0.023 Uiso 1 1 calc R U . . .
H16B H 0.577564 0.991083 0.369640 0.023 Uiso 1 1 calc R U . . .
C4 C -0.1025(4) 0.6837(4) 0.8814(2) 0.0200(6) Uani 1 1 d . . . . .
H4 H -0.219157 0.665237 0.871572 0.024 Uiso 1 1 calc R U . . .
C7 C 0.2413(4) 0.7346(4) 0.9125(2) 0.0212(6) Uani 1 1 d . . . . .
H7 H 0.358476 0.751462 0.923168 0.025 Uiso 1 1 calc R U . . .
C13 C 0.2397(4) 0.8021(4) 0.23156(18) 0.0185(6) Uani 1 1 d . . . . .
H13A H 0.321813 0.750907 0.183045 0.022 Uiso 1 1 calc R U . . .
H13B H 0.156093 0.926769 0.197137 0.022 Uiso 1 1 calc R U . . .
C1 C 0.3758(4) 0.6155(4) 0.76904(19) 0.0182(6) Uani 1 1 d . . . . .
C6 C 0.0962(4) 0.7785(4) 0.9733(2) 0.0233(6) Uani 1 1 d . . . . .
H6 H 0.113040 0.824793 1.026045 0.028 Uiso 1 1 calc R U . . .
C5 C -0.0753(4) 0.7545(4) 0.95671(19) 0.0193(6) Uani 1 1 d . . . . .
C14 C 0.1174(4) 0.6820(4) 0.2722(2) 0.0229(6) Uani 1 1 d . . . . .
H14A H 0.023931 0.741651 0.314185 0.028 Uiso 1 1 calc R U . . .
H14B H 0.046218 0.673402 0.217249 0.028 Uiso 1 1 calc R U . . .
O1W O 0.9588(3) 0.7035(3) 0.53644(14) 0.0220(4) Uani 1 1 d G . . . .
H1WA H 0.927251 0.627220 0.584673 0.033 Uiso 1 1 d G U . . .
H1WB H 1.080492 0.653392 0.533896 0.033 Uiso 1 1 d G U . . .

loop_
_atom_site_aniso_label
_atom_site_aniso_U_11
_atom_site_aniso_U_22
_atom_site_aniso_U_33
_atom_site_aniso_U_23
_atom_site_aniso_U_13
_atom_site_aniso_U_12
Cu1 0.0155(3) 0.0141(3) 0.0123(3) -0.00319(17) 0.00183(17) -0.00460(19)
Cl5 0.0279(4) 0.0321(4) 0.0280(4) -0.0101(3) 0.0122(3) -0.0076(3)
O11 0.0173(10) 0.0156(9) 0.0147(9) -0.0033(7) 0.0023(7) -0.0044(8)
O1 0.0187(10) 0.0216(10) 0.0180(9) -0.0086(8) 0.0043(7) -0.0073(8)
O16 0.0213(11) 0.0198(10) 0.0222(10) -0.0024(8) -0.0023(8) -0.0096(8)
O14 0.0186(10) 0.0186(10) 0.0221(10) -0.0048(7) 0.0042(8) -0.0078(8)
O2 0.0205(11) 0.0300(11) 0.0320(11) -0.0168(9) 0.0083(8) -0.0145(9)
N11 0.0146(11) 0.0158(11) 0.0161(10) -0.0026(8) 0.0011(8) -0.0065(9)
C3 0.0213(15) 0.0163(13) 0.0190(13) -0.0045(10) -0.0002(10) -0.0071(11)
C2 0.0202(14) 0.0132(13) 0.0175(12) -0.0032(10) 0.0016(10) -0.0063(11)
C15 0.0199(14) 0.0152(13) 0.0181(12) -0.0014(10) 0.0035(10) -0.0068(11)
C11 0.0216(14) 0.0185(13) 0.0154(12) -0.0052(10) 0.0034(10) -0.0085(11)
C12 0.0186(14) 0.0156(13) 0.0206(13) -0.0050(10) 0.0022(10) -0.0031(11)
C16 0.0177(14) 0.0183(14) 0.0219(13) -0.0019(10) 0.0021(11) -0.0092(11)
C4 0.0198(14) 0.0165(14) 0.0225(13) -0.0019(10) 0.0007(11) -0.0073(11)
C7 0.0200(14) 0.0254(15) 0.0213(13) -0.0090(11) 0.0006(11) -0.0096(12)
C13 0.0215(14) 0.0190(13) 0.0148(12) -0.0013(10) -0.0019(10) -0.0086(12)
C1 0.0226(15) 0.0148(13) 0.0163(12) -0.0016(10) 0.0002(10) -0.0070(11)
C6 0.0288(16) 0.0242(15) 0.0182(13) -0.0086(11) 0.0005(11) -0.0081(13)
C5 0.0200(14) 0.0161(13) 0.0177(13) -0.0011(10) 0.0054(10) -0.0037(11)
C14 0.0177(14) 0.0210(14) 0.0282(15) -0.0024(11) -0.0026(11) -0.0069(12)
O1W 0.0178(10) 0.0227(10) 0.0242(10) -0.0023(8) 0.0003(8) -0.0084(8)

loop_
_atom_type_symbol
_atom_type_description
_atom_type_scat_dispersion_real
_atom_type_scat_dispersion_imag
_atom_type_scat_source
C C 0.0181 0.0091 'International Tables Vol C Tables 4.2.6.8 and 6.1.1.4'
H H 0.0000 0.0000 'International Tables Vol C Tables 4.2.6.8 and 6.1.1.4'
Cl Cl 0.3639 0.7018 'International Tables Vol C Tables 4.2.6.8 and 6.1.1.4'
Cu Cu -1.9646 0.5888 'International Tables Vol C Tables 4.2.6.8 and 6.1.1.4'
N N 0.0311 0.0180 'International Tables Vol C Tables 4.2.6.8 and 6.1.1.4'
O O 0.0492 0.0322 'International Tables Vol C Tables 4.2.6.8 and 6.1.1.4'

loop_
_geom_angle_atom_site_label_1
_geom_angle_atom_site_label_2
_geom_angle_atom_site_label_3
_geom_angle
_geom_angle_site_symmetry_1
_geom_angle_site_symmetry_3
_geom_angle_publ_flag
O11 Cu1 Cu1 41.73(5) . 2_666 ?
O11 Cu1 Cu1 41.54(5) 2_666 2_666 ?
O11 Cu1 O11 83.27(9) . 2_666 ?
O11 Cu1 O1 95.26(8) . . ?
O11 Cu1 O1 178.12(7) 2_666 . ?
O11 Cu1 N11 84.70(8) 2_666 2_666 ?
O11 Cu1 N11 162.09(9) . 2_666 ?
O1 Cu1 Cu1 136.98(6) . 2_666 ?
O1 Cu1 N11 97.00(8) . 2_666 ?
N11 Cu1 Cu1 124.99(7) 2_666 2_666 ?
Cu1 O11 Cu1 96.73(9) . 2_666 ?
C11 O11 Cu1 108.84(14) . 2_666 ?
C11 O11 Cu1 128.82(16) . . ?
C1 O1 Cu1 133.73(19) . . ?
C16 O16 H16 109.5 . . ?
C14 O14 H14 109.5 . . ?
C15 N11 Cu1 108.49(16) . 2_666 ?
C15 N11 C12 111.8(2) . . ?
C12 N11 Cu1 107.22(15) . 2_666 ?
C13 N11 Cu1 109.12(16) . 2_666 ?
C13 N11 C15 108.52(19) . . ?
C13 N11 C12 111.6(2) . . ?
C2 C3 H3 119.2 . . ?
C4 C3 H3 119.2 . . ?
C4 C3 C2 121.5(2) . . ?
C3 C2 C7 118.9(3) . . ?
C3 C2 C1 120.7(2) . . ?
C7 C2 C1 120.3(2) . . ?
N11 C15 H15A 109.2 . . ?
N11 C15 H15B 109.2 . . ?
N11 C15 C16 112.2(2) . . ?
H15A C15 H15B 107.9 . . ?
C16 C15 H15A 109.2 . . ?
C16 C15 H15B 109.2 . . ?
O11 C11 H11A 110.3 . . ?
O11 C11 H11B 110.3 . . ?
O11 C11 C12 107.1(2) . . ?
H11A C11 H11B 108.6 . . ?
C12 C11 H11A 110.3 . . ?
C12 C11 H11B 110.3 . . ?
N11 C12 C11 110.7(2) . . ?
N11 C12 H12A 109.5 . . ?
N11 C12 H12B 109.5 . . ?
C11 C12 H12A 109.5 . . ?
C11 C12 H12B 109.5 . . ?
H12A C12 H12B 108.1 . . ?
O16 C16 C15 107.6(2) . . ?
O16 C16 H16A 110.2 . . ?
O16 C16 H16B 110.2 . . ?
C15 C16 H16A 110.2 . . ?
C15 C16 H16B 110.2 . . ?
H16A C16 H16B 108.5 . . ?
C3 C4 H4 120.8 . . ?
C3 C4 C5 118.3(3) . . ?
C5 C4 H4 120.8 . . ?
C2 C7 H7 119.9 . . ?
C6 C7 C2 120.3(3) . . ?
C6 C7 H7 119.9 . . ?
N11 C13 H13A 108.9 . . ?
N11 C13 H13B 108.9 . . ?
N11 C13 C14 113.5(2) . . ?
H13A C13 H13B 107.7 . . ?
C14 C13 H13A 108.9 . . ?
C14 C13 H13B 108.9 . . ?
O1 C1 C2 115.6(2) . . ?
O2 C1 O1 125.9(3) . . ?
O2 C1 C2 118.5(2) . . ?
C7 C6 H6 120.3 . . ?
C7 C6 C5 119.5(3) . . ?
C5 C6 H6 120.3 . . ?
C4 C5 Cl5 119.1(2) . . ?
C4 C5 C6 121.5(3) . . ?
C6 C5 Cl5 119.4(2) . . ?
O14 C14 C13 113.3(2) . . ?
O14 C14 H14A 108.9 . . ?
O14 C14 H14B 108.9 . . ?
C13 C14 H14A 108.9 . . ?
C13 C14 H14B 108.9 . . ?
H14A C14 H14B 107.7 . . ?
H1WA O1W H1WB 104.5 . . ?

loop_
_geom_bond_atom_site_label_1
_geom_bond_atom_site_label_2
_geom_bond_distance
_geom_bond_site_symmetry_2
_geom_bond_publ_flag
Cu1 Cu1 2.9112(6) 2_666 ?
Cu1 O11 1.9512(18) 2_666 ?
Cu1 O11 1.9439(19) . ?
Cu1 O1 1.9607(19) . ?
Cu1 N11 2.054(2) 2_666 ?
Cl5 C5 1.743(3) . ?
O11 C11 1.424(3) . ?
O1 C1 1.269(3) . ?
O16 H16 0.8400 . ?
O16 C16 1.413(3) . ?
O14 H14 0.8400 . ?
O14 C14 1.419(4) . ?
O2 C1 1.253(4) . ?
N11 C15 1.489(3) . ?
N11 C12 1.503(4) . ?
N11 C13 1.483(3) . ?
C3 H3 0.9500 . ?
C3 C2 1.389(4) . ?
C3 C4 1.385(4) . ?
C2 C7 1.405(4) . ?
C2 C1 1.503(4) . ?
C15 H15A 0.9900 . ?
C15 H15B 0.9900 . ?
C15 C16 1.513(4) . ?
C11 H11A 0.9900 . ?
C11 H11B 0.9900 . ?
C11 C12 1.534(4) . ?
C12 H12A 0.9900 . ?
C12 H12B 0.9900 . ?
C16 H16A 0.9900 . ?
C16 H16B 0.9900 . ?
C4 H4 0.9500 . ?
C4 C5 1.388(4) . ?
C7 H7 0.9500 . ?
C7 C6 1.378(4) . ?
C13 H13A 0.9900 . ?
C13 H13B 0.9900 . ?
C13 C14 1.524(4) . ?
C6 H6 0.9500 . ?
C6 C5 1.391(4) . ?
C14 H14A 0.9900 . ?
C14 H14B 0.9900 . ?
O1W H1WA 0.8699 . ?
O1W H1WB 0.8700 . ?

loop_
_geom_torsion_atom_site_label_1
_geom_torsion_atom_site_label_2
_geom_torsion_atom_site_label_3
_geom_torsion_atom_site_label_4
_geom_torsion
_geom_torsion_site_symmetry_1
_geom_torsion_site_symmetry_2
_geom_torsion_site_symmetry_3
_geom_torsion_site_symmetry_4
_geom_torsion_publ_flag
Cu1 O11 C11 C12 165.09(17) . . . . ?
Cu1 O11 C11 C12 49.4(2) 2_666 . . . ?
Cu1 O1 C1 O2 -2.1(4) . . . . ?
Cu1 O1 C1 C2 179.61(16) . . . . ?
Cu1 N11 C15 C16 -57.1(2) 2_666 . . . ?
Cu1 N11 C12 C11 19.1(2) 2_666 . . . ?
Cu1 N11 C13 C14 49.3(3) 2_666 . . . ?
O11 C11 C12 N11 -44.9(3) . . . . ?
N11 C15 C16 O16 54.0(3) . . . . ?
N11 C13 C14 O14 -55.6(3) . . . . ?
C3 C2 C7 C6 -0.3(4) . . . . ?
C3 C2 C1 O1 -6.4(4) . . . . ?
C3 C2 C1 O2 175.2(3) . . . . ?
C3 C4 C5 Cl5 176.87(19) . . . . ?
C3 C4 C5 C6 -1.4(4) . . . . ?
C2 C3 C4 C5 0.6(4) . . . . ?
C2 C7 C6 C5 -0.4(4) . . . . ?
C15 N11 C12 C11 -99.7(2) . . . . ?
C15 N11 C13 C14 167.3(2) . . . . ?
C12 N11 C15 C16 60.9(3) . . . . ?
C12 N11 C13 C14 -69.0(3) . . . . ?
C4 C3 C2 C7 0.2(4) . . . . ?
C4 C3 C2 C1 179.3(2) . . . . ?
C7 C2 C1 O1 172.7(2) . . . . ?
C7 C2 C1 O2 -5.7(4) . . . . ?
C7 C6 C5 Cl5 -177.0(2) . . . . ?
C7 C6 C5 C4 1.3(4) . . . . ?
C13 N11 C15 C16 -175.6(2) . . . . ?
C13 N11 C12 C11 138.6(2) . . . . ?
C1 C2 C7 C6 -179.4(2) . . . . ?
